data_7100269
loop_
_publ_author_name
'Neil Burford'
'Ezra Edelstein'
'Michael J. Ferguson'
'Jeff C. Landry'
'Robert McDonald'

_publ_section_title
;
Identification of new N-Sb topologies: Understanding
the sequential dehydrochloride coupling of primary amines and
trichloropnictines
;
_journal_issue 40
_journal_name_full 'Chemical Communications'
_journal_page_first 5074
_journal_page_last 5076
_journal_paper_doi 10.1039/b509481j
_journal_year 2005
_chemical_formula_moiety 'C24.50 H34 Cl7 N3 Sb2'
_chemical_formula_sum 'C24.5 H34 Cl7 N3 Sb2'
_chemical_formula_weight 862.20
_chemical_melting_point 254.5(5)
_chemical_name_common '2,6-dimethylanaline - trichlorostibine coordination'
_space_group_IT_number 2
_symmetry_cell_setting triclinic
_symmetry_Int_Tables_number 2
_symmetry_space_group_name_Hall '-P 1'
_symmetry_space_group_name_H-M 'P -1'
_cell_angle_alpha 85.8918(10)
_cell_angle_beta 84.9494(10)
_cell_angle_gamma 73.7057(9)
_cell_formula_units_Z 2
_cell_length_a 9.9556(7)
_cell_length_b 10.4211(7)
_cell_length_c 16.9114(12)
_cell_measurement_temperature 193(2)
_cell_volume 1675.5(2)
_diffrn_ambient_temperature 193(2)
_exptl_crystal_density_diffrn 1.709
_cod_depositor_comments
;
The following automatic conversions were performed:

'_chemical_melting_point' value '254-255' was changed to '254.5(5)' -
the average value was taken and precision was estimated.

Automatic conversion script
Id: cif_fix_values 1646 2011-03-28 12:23:43Z adriana 
;
_cod_original_formula_sum 'C24.50 H34 Cl7 N3 Sb2'
_cod_database_code 7100269

loop_
_symmetry_equiv_pos_as_xyz
'x, y, z'
'-x, -y, -z'

loop_
_atom_site_label
_atom_site_type_symbol
_atom_site_fract_x
_atom_site_fract_y
_atom_site_fract_z
_atom_site_U_iso_or_equiv
_atom_site_adp_type
_atom_site_occupancy
_atom_site_symmetry_multiplicity
_atom_site_calc_flag
_atom_site_refinement_flags
_atom_site_disorder_assembly
_atom_site_disorder_group
Sb1 Sb 0.165998(15) 0.575164(16) 0.550560(8) 0.02854(5) Uani 1 1 d . . .
Cl11 Cl 0.02024(6) 0.64272(6) 0.43563(3) 0.03719(14) Uani 1 1 d . . .
Cl12 Cl 0.33318(6) 0.41495(7) 0.47249(4) 0.03933(14) Uani 1 1 d . . .
Cl13 Cl 0.27102(7) 0.75033(7) 0.51746(4) 0.04294(15) Uani 1 1 d . . .
N1 N 0.3699(2) 0.4962(2) 0.64407(12) 0.0356(5) Uani 1 1 d . . .
H1NA H 0.4172 0.4089 0.6338 0.043 Uiso 1 1 calc R . .
H1NB H 0.4316 0.5470 0.6311 0.043 Uiso 1 1 calc R . .
C11 C 0.3322(2) 0.5029(2) 0.72766(14) 0.0329(5) Uani 1 1 d . . .
C12 C 0.2758(3) 0.4047(3) 0.76586(16) 0.0401(6) Uani 1 1 d . . .
C13 C 0.2372(3) 0.4134(4) 0.84698(18) 0.0539(8) Uani 1 1 d . . .
H13 H 0.1991 0.3470 0.8740 0.065 Uiso 1 1 calc R . .
C14 C 0.2532(3) 0.5159(4) 0.88856(18) 0.0566(8) Uani 1 1 d . . .
H14 H 0.2259 0.5206 0.9438 0.068 Uiso 1 1 calc R . .
C15 C 0.3087(3) 0.6114(3) 0.85000(17) 0.0512(7) Uani 1 1 d . . .
H15 H 0.3200 0.6819 0.8792 0.061 Uiso 1 1 calc R . .
C16 C 0.3489(3) 0.6078(3) 0.76914(15) 0.0389(6) Uani 1 1 d . . .
C17 C 0.2591(4) 0.2909(3) 0.7208(2) 0.0591(9) Uani 1 1 d . . .
H17A H 0.3503 0.2431 0.6958 0.089 Uiso 1 1 calc R . .
H17B H 0.1928 0.3265 0.6798 0.089 Uiso 1 1 calc R . .
H17C H 0.2234 0.2291 0.7577 0.089 Uiso 1 1 calc R . .
C18 C 0.4112(4) 0.7137(3) 0.7286(2) 0.0607(9) Uani 1 1 d . . .
H18A H 0.5057 0.6714 0.7053 0.091 Uiso 1 1 calc R . .
H18B H 0.4165 0.7771 0.7676 0.091 Uiso 1 1 calc R . .
H18C H 0.3520 0.7616 0.6865 0.091 Uiso 1 1 calc R . .
Sb2 Sb -0.182789(15) -0.041237(15) -0.047247(8) 0.02724(5) Uani 1 1 d . . .
Cl21 Cl 0.01551(6) -0.18861(7) 0.02047(4) 0.03983(14) Uani 1 1 d . . .
Cl22 Cl -0.29127(6) 0.02796(7) 0.08373(3) 0.03724(14) Uani 1 1 d . . .
Cl23 Cl -0.28872(6) -0.21969(6) -0.04856(4) 0.03576(13) Uani 1 1 d . . .
N2 N -0.4277(2) 0.1040(2) -0.08979(11) 0.0308(4) Uani 1 1 d . . .
H3NA H -0.4810 0.0509 -0.1034 0.037 Uiso 1 1 calc R . .
H3NB H -0.4758 0.1570 -0.0495 0.037 Uiso 1 1 calc R . .
N3 N -0.0055(2) -0.1750(2) -0.17111(12) 0.0382(5) Uani 1 1 d . . .
H4NA H 0.0793 -0.1572 -0.1683 0.046 Uiso 1 1 calc R . .
H4NB H 0.0092 -0.2649 -0.1582 0.046 Uiso 1 1 calc R . .
C21 C -0.3946(2) 0.1839(2) -0.15697(13) 0.0288(5) Uani 1 1 d . . .
C22 C -0.3672(2) 0.3046(3) -0.14445(15) 0.0349(5) Uani 1 1 d . . .
C23 C -0.3259(3) 0.3764(3) -0.20964(19) 0.0498(7) Uani 1 1 d . . .
H23 H -0.3071 0.4592 -0.2024 0.060 Uiso 1 1 calc R . .
C24 C -0.3117(3) 0.3288(3) -0.28519(19) 0.0574(9) Uani 1 1 d . . .
H24 H -0.2829 0.3787 -0.3294 0.069 Uiso 1 1 calc R . .
C25 C -0.3394(3) 0.2093(3) -0.29620(16) 0.0485(7) Uani 1 1 d . . .
H25 H -0.3301 0.1780 -0.3483 0.058 Uiso 1 1 calc R . .
C26 C -0.3808(2) 0.1333(3) -0.23229(14) 0.0364(5) Uani 1 1 d . . .
C27 C -0.3844(3) 0.3578(3) -0.06226(17) 0.0468(7) Uani 1 1 d . . .
H27A H -0.3640 0.4448 -0.0655 0.070 Uiso 1 1 calc R . .
H27B H -0.3194 0.2948 -0.0279 0.070 Uiso 1 1 calc R . .
H27C H -0.4810 0.3682 -0.0401 0.070 Uiso 1 1 calc R . .
C28 C -0.4102(3) 0.0026(3) -0.24454(16) 0.0479(7) Uani 1 1 d . . .
H28A H -0.3841 -0.0212 -0.2999 0.072 Uiso 1 1 calc R . .
H28B H -0.5103 0.0113 -0.2325 0.072 Uiso 1 1 calc R . .
H28C H -0.3553 -0.0676 -0.2092 0.072 Uiso 1 1 calc R . .
C31 C -0.0342(2) -0.1570(2) -0.25347(14) 0.0323(5) Uani 1 1 d . . .
C32 C -0.0168(3) -0.0422(3) -0.29591(15) 0.0364(5) Uani 1 1 d . . .
C33 C -0.0498(3) -0.0215(3) -0.37460(16) 0.0440(6) Uani 1 1 d . . .
H33 H -0.0364 0.0555 -0.4041 0.053 Uiso 1 1 calc R . .
C34 C -0.1013(3) -0.1093(3) -0.41073(17) 0.0477(7) Uani 1 1 d . . .
H34 H -0.1247 -0.0926 -0.4645 0.057 Uiso 1 1 calc R . .
C35 C -0.1191(3) -0.2223(3) -0.36848(17) 0.0457(7) Uani 1 1 d . . .
H35 H -0.1552 -0.2830 -0.3936 0.055 Uiso 1 1 calc R . .
C36 C -0.0852(3) -0.2494(3) -0.28910(16) 0.0384(6) Uani 1 1 d . . .
C37 C 0.0355(4) 0.0586(3) -0.25735(19) 0.0547(8) Uani 1 1 d . . .
H37A H 0.0393 0.1327 -0.2958 0.082 Uiso 1 1 calc R . .
H37B H 0.1295 0.0157 -0.2397 0.082 Uiso 1 1 calc R . .
H37C H -0.0284 0.0931 -0.2115 0.082 Uiso 1 1 calc R . .
C38 C -0.1036(4) -0.3734(3) -0.2441(2) 0.0588(8) Uani 1 1 d . . .
H38A H -0.1372 -0.4267 -0.2792 0.088 Uiso 1 1 calc R . .
H38B H -0.1721 -0.3483 -0.1987 0.088 Uiso 1 1 calc R . .
H38C H -0.0134 -0.4262 -0.2250 0.088 Uiso 1 1 calc R . .
Cl1S Cl 0.6355(3) -0.0470(3) 0.42399(18) 0.0880(8) Uani 0.50 1 d P . .
Cl2S Cl 0.4325(6) 0.0359(7) 0.5559(3) 0.180(3) Uani 0.50 1 d P . .
C1S C 0.5427(13) -0.0537(12) 0.5231(8) 0.118(4) Uiso 0.50 1 d P . .
H1SA H 0.5145 -0.1378 0.5256 0.142 Uiso 0.50 1 calc PR . .
H1SB H 0.6163 -0.0684 0.5612 0.142 Uiso 0.50 1 calc PR . .

loop_
_atom_site_aniso_label
_atom_site_aniso_U_11
_atom_site_aniso_U_22
_atom_site_aniso_U_33
_atom_site_aniso_U_23
_atom_site_aniso_U_13
_atom_site_aniso_U_12
Sb1 0.02971(9) 0.03449(9) 0.02277(9) -0.00159(6) -0.00216(6) -0.01092(7)
Cl11 0.0400(3) 0.0460(3) 0.0292(3) 0.0046(2) -0.0101(2) -0.0170(3)
Cl12 0.0374(3) 0.0449(4) 0.0347(3) -0.0098(3) 0.0017(2) -0.0091(3)
Cl13 0.0487(4) 0.0415(3) 0.0447(4) 0.0078(3) -0.0131(3) -0.0219(3)
N1 0.0353(11) 0.0397(12) 0.0317(11) -0.0026(9) -0.0079(8) -0.0086(9)
C11 0.0304(12) 0.0361(13) 0.0311(12) 0.0007(10) -0.0107(9) -0.0055(10)
C12 0.0365(13) 0.0440(15) 0.0421(15) 0.0094(11) -0.0167(11) -0.0135(11)
C13 0.0443(16) 0.073(2) 0.0444(17) 0.0223(15) -0.0135(13) -0.0189(15)
C14 0.0530(18) 0.077(2) 0.0322(15) 0.0022(15) -0.0078(13) -0.0051(16)
C15 0.0568(18) 0.0501(17) 0.0395(15) -0.0099(13) -0.0161(13) 0.0030(14)
C16 0.0421(14) 0.0371(14) 0.0355(14) -0.0031(11) -0.0124(11) -0.0043(11)
C17 0.070(2) 0.0518(18) 0.068(2) 0.0135(15) -0.0354(17) -0.0324(16)
C18 0.088(2) 0.0489(18) 0.0565(19) 0.0001(15) -0.0225(17) -0.0325(17)
Sb2 0.02561(8) 0.03305(9) 0.02399(9) 0.00125(6) -0.00220(6) -0.01014(6)
Cl21 0.0338(3) 0.0439(4) 0.0399(3) 0.0048(3) -0.0108(2) -0.0069(3)
Cl22 0.0392(3) 0.0484(4) 0.0263(3) -0.0051(2) 0.0007(2) -0.0156(3)
Cl23 0.0367(3) 0.0369(3) 0.0363(3) -0.0018(2) 0.0016(2) -0.0158(2)
N2 0.0293(10) 0.0376(11) 0.0252(10) -0.0004(8) 0.0000(8) -0.0096(8)
N3 0.0362(11) 0.0427(12) 0.0333(11) -0.0002(9) -0.0030(9) -0.0074(9)
C21 0.0215(10) 0.0361(12) 0.0252(11) 0.0040(9) -0.0022(8) -0.0034(9)
C22 0.0264(11) 0.0360(13) 0.0406(14) 0.0025(10) -0.0065(10) -0.0058(10)
C23 0.0370(15) 0.0465(17) 0.064(2) 0.0151(14) -0.0033(13) -0.0130(12)
C24 0.0427(16) 0.066(2) 0.0513(19) 0.0277(16) 0.0087(13) -0.0063(14)
C25 0.0411(15) 0.0629(19) 0.0272(13) 0.0069(12) 0.0050(11) 0.0045(13)
C26 0.0296(12) 0.0437(14) 0.0290(12) -0.0010(10) -0.0018(9) 0.0008(10)
C27 0.0473(16) 0.0431(16) 0.0510(17) -0.0096(13) -0.0116(13) -0.0099(13)
C28 0.0552(17) 0.0491(17) 0.0345(14) -0.0109(12) -0.0071(12) -0.0030(13)
C31 0.0255(11) 0.0374(13) 0.0321(12) -0.0044(10) -0.0012(9) -0.0053(10)
C32 0.0307(12) 0.0423(14) 0.0361(13) -0.0025(11) -0.0010(10) -0.0101(10)
C33 0.0446(15) 0.0477(16) 0.0352(14) 0.0036(12) -0.0009(11) -0.0075(12)
C34 0.0444(15) 0.0597(19) 0.0332(14) -0.0070(13) -0.0062(11) -0.0025(13)
C35 0.0329(13) 0.0570(18) 0.0486(16) -0.0270(14) -0.0002(11) -0.0097(12)
C36 0.0312(12) 0.0372(14) 0.0464(15) -0.0126(11) 0.0054(11) -0.0087(10)
C37 0.064(2) 0.0546(19) 0.0561(19) 0.0032(14) -0.0106(15) -0.0327(16)
C38 0.069(2) 0.0462(17) 0.065(2) -0.0143(15) 0.0145(16) -0.0249(16)
Cl1S 0.105(2) 0.0854(16) 0.0705(17) -0.0225(13) -0.0292(15) -0.0099(15)
Cl2S 0.190(6) 0.242(6) 0.122(3) -0.100(4) 0.027(3) -0.073(5)

loop_
_geom_bond_atom_site_label_1
_geom_bond_atom_site_label_2
_geom_bond_distance
_geom_bond_site_symmetry_2
_geom_bond_publ_flag
Sb1 Cl13 2.3580(6) . ?
Sb1 Cl12 2.3813(6) . ?
Sb1 Cl11 2.4711(6) . ?
Sb1 N1 2.596(2) . ?
N1 C11 1.432(3) . ?
C11 C12 1.395(4) . ?
C11 C16 1.396(4) . ?
C12 C13 1.394(4) . ?
C12 C17 1.509(4) . ?
C13 C14 1.373(5) . ?
C14 C15 1.369(5) . ?
C15 C16 1.391(4) . ?
C16 C18 1.508(4) . ?
Sb2 Cl23 2.3836(6) . ?
Sb2 Cl22 2.4419(6) . ?
Sb2 Cl21 2.4519(6) . ?
Sb2 N2 2.6145(19) . ?
Sb2 N3 2.799(2) . ?
N2 C21 1.430(3) . ?
N3 C31 1.435(3) . ?
C21 C22 1.394(3) . ?
C21 C26 1.394(3) . ?
C22 C23 1.386(4) . ?
C22 C27 1.511(4) . ?
C23 C24 1.385(5) . ?
C24 C25 1.377(5) . ?
C25 C26 1.396(4) . ?
C26 C28 1.502(4) . ?
C31 C32 1.395(3) . ?
C31 C36 1.400(3) . ?
C32 C33 1.386(4) . ?
C32 C37 1.505(4) . ?
C33 C34 1.368(4) . ?
C34 C35 1.379(4) . ?
C35 C36 1.403(4) . ?
C36 C38 1.500(4) . ?
Cl1S C1S 1.849(14) . ?
Cl2S C1S 1.332(13) . ?
